data_4030896
loop_
_publ_author_name
'Klepp, K. O.'
'Fabian, F.'

_publ_section_title
;
 Preparation and crystal structure of Na3CuSnSe4. A novel
 selenostannate(IV) with a layered structure
;
_journal_name_full 'European Journal of Solid State and Inorganic Chemistry'
_journal_page_first 1155
_journal_page_last 1163
_journal_volume 34
_journal_year 1997
_chemical_formula_sum 'Cu Na3 Se4 Sn'
_chemical_formula_weight 567.07
_space_group_IT_number 14
_symmetry_cell_setting monoclinic
_symmetry_Int_Tables_number 14
_symmetry_space_group_name_Hall '-P 2yn'
_symmetry_space_group_name_H-M 'P 1 21/n 1'
_cell_angle_alpha 90
_cell_angle_beta 90.39(4)
_cell_angle_gamma 90
_cell_formula_units_Z 4
_cell_length_a 6.805(5)
_cell_length_b 10.226(2)
_cell_length_c 13.03(1)
_cell_volume 906.7(10)
_diffrn_ambient_temperature 293
_diffrn_radiation_probe x-ray
_diffrn_radiation_type MoK\a
_diffrn_radiation_wavelength 0.71073
_exptl_absorpt_coefficient_mu 21.210
_exptl_crystal_density_diffrn 4.154
_exptl_crystal_F_000 992
_refine_ls_number_parameters 83
_refine_ls_number_reflns 1384
_refine_ls_R_factor_gt 0.039
_refine_ls_wR_factor_gt 0.039
_cod_data_source_file EJSSIC-1997-34-1155-1163.cif
_cod_data_source_block Na3CuSnSe4
_cod_original_sg_symbol_H-M 'P 21/n'
_cod_database_code 4030896

loop_
_symmetry_equiv_pos_site_id
_symmetry_equiv_pos_as_xyz
1 x,y,z
2 1/2-x,1/2+y,1/2-z
3 -x,-y,-z
4 1/2+x,1/2-y,1/2+z

loop_
_atom_site_label
_atom_site_type_symbol
_atom_site_thermal_displace_type
_atom_site_fract_x
_atom_site_fract_y
_atom_site_fract_z
_atom_site_occupancy
_atom_site_U_iso_or_equiv
_atom_site_calc_flag
_atom_site_refinement_flags
_atom_site_disorder_assembly
_atom_site_disorder_group
Sn Sn Uiso 0.58310(10) 0.13853(7) 0.69542(6) 1.000 0.0109(1) . . . .
Se1 Se Uiso 0.5824(2) 0.07060(10) 0.35750(10) 1.000 0.0158(3) . . . .
Se2 Se Uiso 0.9627(2) 0.16130(10) 0.10135(9) 1.000 0.0195(3) . . . .
Se3 Se Uiso 0.5085(2) 0.17780(10) 0.88210(9) 1.000 0.0180(3) . . . .
Se4 Se Uiso 0.9421(2) 0.10620(10) 0.65879(9) 1.000 0.0147(3) . . . .
Cu Cu Uiso 0.9087(2) 0.1013(2) 0.28610(10) 1.000 0.0310(4) . . . .
Na1 Na Uiso 0.0474(8) 0.1399(5) 0.8766(4) 1.000 0.0367(13) . . . .
Na2 Na Uiso 0.2249(7) 0.1032(5) 0.4835(4) 1.000 0.0225(11) . . . .
Na3 Na Uiso 0.5088(8) 0.1171(5) 0.1238(5) 1.000 0.0380(13) . . . .

loop_
_atom_type_symbol
_atom_type_description
_atom_type_scat_dispersion_real
_atom_type_scat_dispersion_imag
_atom_type_scat_source
Cu Cu 0.3201 1.2651 ' International Tables Vol C Tables 4.2.6.8 and 6.1.1.4'
Na Na 0.0362 0.0249 ' International Tables Vol C Tables 4.2.6.8 and 6.1.1.4'
Se Se -0.0929 2.2259 ' International Tables Vol C Tables 4.2.6.8 and 6.1.1.4'
Sn Sn -0.6537 1.4246 ' International Tables Vol C Tables 4.2.6.8 and 6.1.1.4'

loop_
_geom_angle_atom_site_label_1
_geom_angle_atom_site_label_2
_geom_angle_atom_site_label_3
_geom_angle
_geom_angle_site_symmetry_1
_geom_angle_site_symmetry_2
_geom_angle_site_symmetry_3
_geom_angle_publ_flag
Se3 Sn Se4 113.99(6) . . . yes
Se1 Sn Se3 107.93(6) 3_656 . . yes
Se2 Sn Se3 105.85(6) 4_455 . . yes
Se3 Sn Cu 54.83(6) . . 4_455 yes
Se1 Sn Se4 105.69(6) 3_656 . . yes
Se2 Sn Se4 109.12(6) 4_455 . . yes
Se4 Sn Cu 123.50(6) . . 4_455 yes
Se1 Sn Se2 114.49(6) 3_656 . 4_455 yes
Se1 Sn Cu 130.81(6) 3_656 . 4_455 yes
Se2 Sn Cu 51.22(6) 4_455 . 4_455 yes
Sn Se1 Cu 114.43(8) 3_656 . . yes
Sn Se2 Cu 77.39(7) 4_554 . . yes
Sn Se3 Cu 74.62(6) . . 4_455 yes
Sn Se4 Cu 117.27(7) . . 3_756 yes
Se1 Cu Se2 122.50(8) . . . yes
Se1 Cu Se4 98.81(8) . . 3_756 yes
Sn Cu Se1 126.87(9) 4_554 . . yes
Se1 Cu Se3 99.21(8) . . 4_554 yes
Se2 Cu Se4 115.33(8) . . 3_756 yes
Sn Cu Se2 51.40(6) 4_554 . . yes
Se2 Cu Se3 101.77(8) . . 4_554 yes
Sn Cu Se4 133.13(7) 4_554 . 3_756 yes
Se3 Cu Se4 119.39(8) 4_554 . 3_756 yes
Sn Cu Se3 50.56(6) 4_554 . 4_554 yes

loop_
_geom_bond_atom_site_label_1
_geom_bond_atom_site_label_2
_geom_bond_distance
_geom_bond_site_symmetry_1
_geom_bond_site_symmetry_2
_geom_bond_publ_flag
Sn Se3 2.520(2) . . yes
Sn Se4 2.514(2) . . yes
Sn Se1 2.511(2) . 3_656 yes
Sn Se2 2.520(2) . 4_455 yes
Sn Cu 3.147(3) . 4_455 yes
Se1 Cu 2.434(3) . . yes
Se2 Cu 2.514(3) . . yes
Se3 Cu 2.668(3) . 4_455 yes
Se4 Cu 2.457(3) . 3_756 yes

loop_
_geom_torsion_atom_site_label_1
_geom_torsion_atom_site_label_2
_geom_torsion_atom_site_label_3
_geom_torsion_atom_site_label_4
_geom_torsion
_geom_torsion_site_symmetry_1
_geom_torsion_site_symmetry_2
_geom_torsion_site_symmetry_3
_geom_torsion_site_symmetry_4
_geom_torsion_publ_flag
Se4 Sn Se3 Cu 115.18(7) . . . 4_455 no
Se1 Sn Se3 Cu -127.76(7) 3_656 . . 4_455 no
Se2 Sn Se3 Cu -4.76(7) 4_455 . . 4_455 no
Se3 Sn Se4 Cu 72.43(8) . . . 3_756 no
Se1 Sn Se4 Cu -45.92(9) 3_656 . . 3_756 no
Se2 Sn Se4 Cu -169.50(7) 4_455 . . 3_756 no
Cu Sn Se4 Cu 134.94(7) 4_455 . . 3_756 no
Se3 Sn Se1 Cu 39.76(9) . . 3_656 3_656 no
Se4 Sn Se1 Cu 162.08(7) . . 3_656 3_656 no
Se3 Sn Se2 Cu 4.99(7) . . 4_455 4_455 no
Se4 Sn Se2 Cu -118.08(7) . . 4_455 4_455 no
Se2 Sn Cu Se3 -174.13(8) . 4_554 . 4_554 no
Se4 Sn Cu Se1 166.49(8) 4_554 4_554 . . no
Se2 Sn Cu Se1 -105.11(9) . 4_554 . . no
Se3 Sn Cu Se1 69.02(9) 4_554 4_554 . . no
Se2 Sn Cu Se4 90.13(10) . 4_554 . 3_756 no
Se3 Sn Cu Se2 174.13(8) 4_554 4_554 . . no
Se4 Sn Cu Se2 -88.41(8) 4_554 4_554 . . no
Sn Se1 Cu Se4 -53.53(9) 3_656 . . 3_756 no
Sn Se1 Cu Se2 74.20(12) 3_656 . . . no
Sn Se1 Cu Sn 137.65(7) 3_656 . . 4_554 no
Sn Se1 Cu Se3 -175.42(7) 3_656 . . 4_554 no
Sn Se2 Cu Se1 113.69(11) 4_554 . . . no
Sn Se2 Cu Se4 -126.15(8) 4_554 . . 3_756 no
Sn Se2 Cu Se3 4.63(7) 4_554 . . 4_554 no
Sn Se3 Cu Se2 -4.69(7) 4_554 4_554 . . no
Sn Se3 Cu Se1 -130.83(7) 4_554 4_554 . . no
Sn Se4 Cu Se2 52.04(10) 3_756 3_756 . . no
Sn Se4 Cu Se1 -175.52(7) 3_756 3_756 . . no
